data_7109783
loop_
_publ_author_name
'Deng-Ke Cao'
'Jia-Qi Feng'
'Min Ren'
'Yan-Wei Gu'
'You Song'
'Michael D. Ward'

_publ_section_title
;
 A mononuclear cobalt(II)-dithienylethene complex showing slow magnetic
 relaxation and photochromic behavior
;
_journal_name_full Chem.Commun.
_journal_page_first 8863
_journal_paper_doi 10.1039/c3cc45315d
_journal_volume 49
_journal_year 2013
_chemical_formula_sum 'C45 H50 Co N4 O5 S4'
_chemical_formula_weight 914.06
_chemical_name_systematic
; 
 ? 
;
_space_group_IT_number 14
_symmetry_cell_setting monoclinic
_symmetry_space_group_name_Hall '-P 2ybc'
_symmetry_space_group_name_H-M 'P 1 21/c 1'
_atom_sites_solution_hydrogens geom
_atom_sites_solution_primary direct
_atom_sites_solution_secondary difmap
_audit_creation_method SHELXL-97
_cell_angle_alpha 90.00
_cell_angle_beta 109.321(2)
_cell_angle_gamma 90.00
_cell_formula_units_Z 4
_cell_length_a 12.4660(12)
_cell_length_b 26.573(2)
_cell_length_c 14.9037(14)
_cell_measurement_reflns_used 4727
_cell_measurement_temperature 173(2)
_cell_measurement_theta_max 23.23
_cell_measurement_theta_min 2.71
_cell_volume 4658.9(7)
_computing_cell_refinement SMART
_computing_data_collection 'SMART (Bruker, 2000)'
_computing_data_reduction 'SAINT (Bruker, 2000)'
_computing_molecular_graphics SHELXTL
_computing_publication_material SHELXTL
_computing_structure_refinement SHELXTL
_computing_structure_solution 'SHELXTL (Bruker, 2000)'
_diffrn_ambient_temperature 173(2)
_diffrn_measured_fraction_theta_full 0.998
_diffrn_measured_fraction_theta_max 0.998
_diffrn_measurement_device_type 'Bruker Smart Aepex CCD area detector'
_diffrn_measurement_method 'phi and omega scans'
_diffrn_radiation_monochromator graphite
_diffrn_radiation_source 'fine-focus sealed tube'
_diffrn_radiation_type MoK\a
_diffrn_radiation_wavelength 0.71073
_diffrn_reflns_av_R_equivalents 0.0397
_diffrn_reflns_av_sigmaI/netI 0.0467
_diffrn_reflns_limit_h_max 14
_diffrn_reflns_limit_h_min -14
_diffrn_reflns_limit_k_max 31
_diffrn_reflns_limit_k_min -15
_diffrn_reflns_limit_l_max 17
_diffrn_reflns_limit_l_min -16
_diffrn_reflns_number 25715
_diffrn_reflns_theta_full 25.00
_diffrn_reflns_theta_max 25.00
_diffrn_reflns_theta_min 1.53
_exptl_absorpt_coefficient_mu 0.595
_exptl_absorpt_correction_T_max 0.898
_exptl_absorpt_correction_T_min 0.872
_exptl_absorpt_correction_type multi-scan
_exptl_absorpt_process_details 'SADABS, Bruker(2000)'
_exptl_crystal_colour red
_exptl_crystal_density_diffrn 1.303
_exptl_crystal_density_method 'not measured'
_exptl_crystal_description blocky
_exptl_crystal_F_000 1916
_exptl_crystal_size_max 0.23
_exptl_crystal_size_mid 0.20
_exptl_crystal_size_min 0.18
_refine_diff_density_max 0.316
_refine_diff_density_min -0.262
_refine_diff_density_rms 0.051
_refine_ls_extinction_method none
_refine_ls_goodness_of_fit_ref 1.028
_refine_ls_hydrogen_treatment constr
_refine_ls_matrix_type full
_refine_ls_number_parameters 532
_refine_ls_number_reflns 8190
_refine_ls_number_restraints 0
_refine_ls_restrained_S_all 1.028
_refine_ls_R_factor_all 0.0682
_refine_ls_R_factor_gt 0.0449
_refine_ls_shift/su_max 0.001
_refine_ls_shift/su_mean 0.000
_refine_ls_structure_factor_coef Fsqd
_refine_ls_weighting_details 'calc w=1/[\s^2^(Fo^2^)+(0.0830P)^2^+0.0000P] where P=(Fo^2^+2Fc^2^)/3'
_refine_ls_weighting_scheme calc
_refine_ls_wR_factor_gt 0.1248
_refine_ls_wR_factor_ref 0.1406
_reflns_number_gt 5947
_reflns_number_total 8190
_reflns_threshold_expression >2sigma(I)
_cod_data_source_file c3cc45315d.txt
_cod_data_source_block 1
_cod_original_cell_volume 4659.0(7)
_cod_original_sg_symbol_H-M 'P2(1)/c  '
_cod_database_code 7109783

loop_
_symmetry_equiv_pos_as_xyz
'x, y, z'
'-x, y+1/2, -z+1/2'
'-x, -y, -z'
'x, -y-1/2, z-1/2'

loop_
_atom_site_label
_atom_site_type_symbol
_atom_site_fract_x
_atom_site_fract_y
_atom_site_fract_z
_atom_site_U_iso_or_equiv
_atom_site_adp_type
_atom_site_occupancy
_atom_site_symmetry_multiplicity
_atom_site_calc_flag
_atom_site_refinement_flags
Co1 Co 0.56030(3) 0.378209(13) 0.55193(3) 0.03263(13) Uani 1 1 d .
S1 S 0.60780(10) 0.33356(3) 0.91016(7) 0.0633(3) Uani 1 1 d .
S2 S 0.82327(10) 0.56316(4) 0.99990(7) 0.0725(3) Uani 1 1 d .
S3 S 1.05434(9) 0.17605(4) 0.71563(10) 0.0831(4) Uani 1 1 d .
S4 S 1.00738(8) 0.39948(4) 0.73783(8) 0.0722(3) Uani 1 1 d .
O1 O 0.57262(17) 0.41179(7) 0.44105(13) 0.0406(5) Uani 1 1 d .
O2 O 0.41540(17) 0.34702(7) 0.49743(15) 0.0448(5) Uani 1 1 d .
O3 O 0.29489(18) 0.38478(7) 0.32390(15) 0.0464(5) Uani 1 1 d .
H3A H 0.3305 0.3738 0.3768 0.070 Uiso 1 1 calc R
O4 O 0.6512(2) 0.34788(8) 0.33883(18) 0.0648(7) Uani 1 1 d .
H4C H 0.6264 0.3667 0.3709 0.097 Uiso 1 1 calc R
O5 O 0.6234(2) 0.12833(8) 0.65741(19) 0.0680(7) Uani 1 1 d .
H5A H 0.6377 0.1326 0.7147 0.102 Uiso 1 1 calc R
N1 N 0.61483(19) 0.43627(8) 0.63680(16) 0.0330(5) Uani 1 1 d .
N2 N 0.6867(2) 0.51065(8) 0.68187(16) 0.0375(6) Uani 1 1 d .
H2A H 0.7126 0.5405 0.6800 0.045 Uiso 1 1 calc R
N3 N 0.63876(19) 0.31355(8) 0.59780(16) 0.0325(5) Uani 1 1 d .
N4 N 0.6583(2) 0.23281(8) 0.62611(16) 0.0368(6) Uani 1 1 d .
H4A H 0.6418 0.2016 0.6299 0.044 Uiso 1 1 calc R
C1 C 0.9177(3) 0.53245(14) 0.8627(3) 0.0752(12) Uani 1 1 d .
H1A H 0.8987 0.5150 0.8031 0.113 Uiso 1 1 calc R
H1B H 0.9787 0.5152 0.9093 0.113 Uiso 1 1 calc R
H1C H 0.9410 0.5662 0.8550 0.113 Uiso 1 1 calc R
C2 C 0.8156(3) 0.53401(12) 0.8948(2) 0.0517(9) Uani 1 1 d .
C3 C 0.7115(3) 0.51376(11) 0.8535(2) 0.0453(8) Uani 1 1 d .
C4 C 0.6376(3) 0.52223(12) 0.9065(2) 0.0575(9) Uani 1 1 d .
H4B H 0.5630 0.5107 0.8872 0.069 Uiso 1 1 calc R
C5 C 0.6849(4) 0.54854(13) 0.9875(3) 0.0693(11) Uani 1 1 d .
C6 C 0.6320(5) 0.56639(18) 1.0594(3) 0.1071(18) Uani 1 1 d .
H6A H 0.5550 0.5546 1.0416 0.161 Uiso 1 1 calc R
H6B H 0.6327 0.6025 1.0613 0.161 Uiso 1 1 calc R
H6C H 0.6746 0.5534 1.1210 0.161 Uiso 1 1 calc R
C7 C 0.7879(3) 0.39996(13) 0.9327(2) 0.0613(10) Uani 1 1 d .
H7A H 0.7831 0.4332 0.9563 0.092 Uiso 1 1 calc R
H7B H 0.8373 0.4004 0.8950 0.092 Uiso 1 1 calc R
H7C H 0.8178 0.3773 0.9851 0.092 Uiso 1 1 calc R
C8 C 0.6727(3) 0.38297(11) 0.8730(2) 0.0468(8) Uani 1 1 d .
C9 C 0.6054(3) 0.39971(10) 0.7871(2) 0.0404(7) Uani 1 1 d .
C10 C 0.5029(3) 0.37188(10) 0.7510(2) 0.0459(8) Uani 1 1 d .
H10A H 0.4487 0.3786 0.6922 0.055 Uiso 1 1 calc R
C11 C 0.4902(3) 0.33499(12) 0.8084(2) 0.0539(9) Uani 1 1 d .
C12 C 0.3923(4) 0.29967(15) 0.7937(3) 0.0786(12) Uani 1 1 d .
H12A H 0.3358 0.3062 0.7331 0.118 Uiso 1 1 calc R
H12B H 0.3598 0.3046 0.8432 0.118 Uiso 1 1 calc R
H12C H 0.4185 0.2656 0.7956 0.118 Uiso 1 1 calc R
C13 C 0.6776(3) 0.48752(10) 0.7618(2) 0.0383(7) Uani 1 1 d .
C14 C 0.6345(2) 0.44103(10) 0.73345(19) 0.0361(7) Uani 1 1 d .
C15 C 0.6487(2) 0.47916(10) 0.60727(19) 0.0323(6) Uani 1 1 d .
C16 C 0.6524(2) 0.49068(10) 0.51330(19) 0.0333(6) Uani 1 1 d .
C17 C 0.7007(3) 0.53658(11) 0.4994(2) 0.0433(7) Uani 1 1 d .
H17A H 0.7279 0.5585 0.5505 0.052 Uiso 1 1 calc R
C18 C 0.7089(3) 0.55016(11) 0.4136(2) 0.0502(8) Uani 1 1 d .
H18A H 0.7418 0.5807 0.4066 0.060 Uiso 1 1 calc R
C19 C 0.6678(3) 0.51788(12) 0.3376(2) 0.0559(9) Uani 1 1 d .
H19A H 0.6727 0.5268 0.2787 0.067 Uiso 1 1 calc R
C20 C 0.6203(3) 0.47304(11) 0.3478(2) 0.0491(8) Uani 1 1 d .
H20A H 0.5908 0.4523 0.2950 0.059 Uiso 1 1 calc R
C21 C 0.6147(2) 0.45746(10) 0.4361(2) 0.0357(7) Uani 1 1 d .
C22 C 0.9712(4) 0.25087(17) 0.5778(3) 0.0939(15) Uani 1 1 d .
H22A H 0.9075 0.2730 0.5527 0.141 Uiso 1 1 calc R
H22B H 0.9770 0.2291 0.5282 0.141 Uiso 1 1 calc R
H22C H 1.0396 0.2703 0.6022 0.141 Uiso 1 1 calc R
C23 C 0.9548(3) 0.21976(13) 0.6566(3) 0.0600(10) Uani 1 1 d .
C24 C 0.8657(3) 0.21973(11) 0.6894(2) 0.0463(8) Uani 1 1 d .
C25 C 0.8795(3) 0.18363(12) 0.7627(3) 0.0588(10) Uani 1 1 d .
H25A H 0.8261 0.1787 0.7932 0.071 Uiso 1 1 calc R
C26 C 0.9769(3) 0.15720(13) 0.7841(3) 0.0693(11) Uani 1 1 d .
C27 C 1.0157(4) 0.11583(16) 0.8567(4) 0.109(2) Uani 1 1 d .
H27A H 0.9601 0.1110 0.8878 0.164 Uiso 1 1 calc R
H27B H 1.0871 0.1249 0.9030 0.164 Uiso 1 1 calc R
H27C H 1.0244 0.0852 0.8257 0.164 Uiso 1 1 calc R
C28 C 0.9485(4) 0.31810(14) 0.8302(3) 0.0783(12) Uani 1 1 d .
H29A H 0.8944 0.2912 0.8198 0.117 Uiso 1 1 calc R
H29B H 0.9429 0.3392 0.8808 0.117 Uiso 1 1 calc R
H29C H 1.0238 0.3044 0.8471 0.117 Uiso 1 1 calc R
C29 C 0.9241(3) 0.34847(12) 0.7417(2) 0.0525(8) Uani 1 1 d .
C30 C 0.8396(2) 0.34261(10) 0.6571(2) 0.0387(7) Uani 1 1 d .
C32 C 0.9291(3) 0.41351(12) 0.6230(3) 0.0564(9) Uani 1 1 d .
C33 C 0.9576(3) 0.45737(13) 0.5713(3) 0.0801(13) Uani 1 1 d .
H33A H 0.9038 0.4591 0.5081 0.120 Uiso 1 1 calc R
H33B H 1.0327 0.4531 0.5680 0.120 Uiso 1 1 calc R
H33C H 0.9546 0.4879 0.6047 0.120 Uiso 1 1 calc R
C34 C 0.7665(2) 0.25241(10) 0.6536(2) 0.0386(7) Uani 1 1 d .
C35 C 0.7539(2) 0.30295(10) 0.6373(2) 0.0352(6) Uani 1 1 d .
C36 C 0.5822(2) 0.27011(10) 0.59214(19) 0.0314(6) Uani 1 1 d .
C37 C 0.4607(2) 0.26236(10) 0.55695(19) 0.0347(6) Uani 1 1 d .
C38 C 0.4163(3) 0.21478(11) 0.5667(2) 0.0506(8) Uani 1 1 d .
H38A H 0.4661 0.1895 0.5982 0.061 Uiso 1 1 calc R
C39 C 0.3032(3) 0.20442(13) 0.5315(3) 0.0615(10) Uani 1 1 d .
H39A H 0.2762 0.1724 0.5373 0.074 Uiso 1 1 calc R
C40 C 0.2286(3) 0.24257(15) 0.4867(3) 0.0651(10) Uani 1 1 d .
H40A H 0.1509 0.2363 0.4634 0.078 Uiso 1 1 calc R
C41 C 0.2685(3) 0.28901(12) 0.4766(3) 0.0556(9) Uani 1 1 d .
H41A H 0.2170 0.3139 0.4457 0.067 Uiso 1 1 calc R
C42 C 0.3838(2) 0.30066(11) 0.5111(2) 0.0370(7) Uani 1 1 d .
C43 C 0.8435(3) 0.38006(11) 0.5895(2) 0.0463(8) Uani 1 1 d .
H31A H 0.7917 0.3813 0.5281 0.056 Uiso 1 1 calc R
C44 C 0.3347(3) 0.36181(13) 0.2552(3) 0.0604(9) Uani 1 1 d .
H44A H 0.3432 0.3870 0.2120 0.091 Uiso 1 1 d R
H44B H 0.4067 0.3459 0.2859 0.091 Uiso 1 1 d R
H44C H 0.2807 0.3370 0.2208 0.091 Uiso 1 1 d R
C45 C 0.6346(4) 0.29787(13) 0.3603(3) 0.0713(11) Uani 1 1 d .
H45A H 0.6743 0.2761 0.3305 0.107 Uiso 1 1 d R
H45B H 0.6632 0.2929 0.4279 0.107 Uiso 1 1 d R
H45C H 0.5548 0.2902 0.3368 0.107 Uiso 1 1 d R
C46 C 0.6880(5) 0.08814(15) 0.6425(3) 0.0920(15) Uani 1 1 d .
H46D H 0.6382 0.0619 0.6085 0.138 Uiso 1 1 calc R
H46C H 0.7362 0.0755 0.7026 0.138 Uiso 1 1 calc R
H46A H 0.7340 0.0995 0.6060 0.138 Uiso 1 1 calc R

loop_
_atom_site_aniso_label
_atom_site_aniso_U_11
_atom_site_aniso_U_22
_atom_site_aniso_U_33
_atom_site_aniso_U_23
_atom_site_aniso_U_13
_atom_site_aniso_U_12
Co1 0.0410(2) 0.0247(2) 0.0301(2) 0.00035(16) 0.00898(17) -0.00156(15)
S1 0.1048(8) 0.0439(5) 0.0447(5) 0.0117(4) 0.0296(5) -0.0038(5)
S2 0.1037(8) 0.0541(6) 0.0407(5) -0.0175(4) -0.0018(5) 0.0067(5)
S3 0.0606(6) 0.0683(7) 0.1225(10) 0.0156(7) 0.0330(7) 0.0281(5)
S4 0.0534(6) 0.0609(6) 0.0840(8) -0.0060(5) -0.0016(5) -0.0149(4)
O1 0.0597(13) 0.0318(11) 0.0306(11) -0.0002(9) 0.0152(10) -0.0067(9)
O2 0.0433(12) 0.0316(12) 0.0528(13) 0.0058(10) 0.0070(10) -0.0032(9)
O3 0.0542(13) 0.0319(12) 0.0459(13) 0.0003(9) 0.0072(11) 0.0036(9)
O4 0.097(2) 0.0440(14) 0.0685(17) -0.0025(12) 0.0477(15) 0.0006(12)
O5 0.103(2) 0.0450(15) 0.0610(16) 0.0112(12) 0.0339(15) 0.0048(13)
N1 0.0441(14) 0.0262(13) 0.0281(13) 0.0010(10) 0.0112(11) 0.0005(10)
N2 0.0529(15) 0.0269(13) 0.0320(13) -0.0023(10) 0.0133(12) -0.0070(10)
N3 0.0383(13) 0.0270(13) 0.0322(13) 0.0022(10) 0.0116(11) -0.0027(10)
N4 0.0482(15) 0.0244(13) 0.0399(14) 0.0046(10) 0.0174(12) 0.0011(10)
C1 0.067(3) 0.070(3) 0.074(3) -0.012(2) 0.004(2) 0.000(2)
C2 0.068(2) 0.042(2) 0.0344(18) -0.0083(14) 0.0020(17) 0.0073(16)
C3 0.073(2) 0.0305(17) 0.0296(16) 0.0000(13) 0.0131(16) 0.0021(15)
C4 0.085(3) 0.048(2) 0.043(2) -0.0051(16) 0.0262(19) -0.0033(17)
C5 0.112(3) 0.055(2) 0.044(2) -0.0063(18) 0.030(2) 0.005(2)
C6 0.177(6) 0.097(4) 0.068(3) -0.023(3) 0.069(4) 0.011(3)
C7 0.077(3) 0.054(2) 0.044(2) 0.0063(17) 0.0086(19) 0.0041(18)
C8 0.071(2) 0.0366(18) 0.0357(18) 0.0044(14) 0.0222(17) 0.0046(15)
C9 0.065(2) 0.0290(16) 0.0298(16) -0.0006(13) 0.0196(15) 0.0004(14)
C10 0.067(2) 0.0346(18) 0.0403(18) -0.0006(14) 0.0235(17) 0.0001(15)
C11 0.080(3) 0.0385(19) 0.052(2) -0.0007(16) 0.0348(19) -0.0059(16)
C12 0.104(3) 0.060(3) 0.082(3) 0.003(2) 0.045(3) -0.025(2)
C13 0.0529(18) 0.0295(16) 0.0317(16) -0.0001(13) 0.0129(14) -0.0003(13)
C14 0.0502(18) 0.0308(16) 0.0284(15) -0.0002(12) 0.0143(14) 0.0021(13)
C15 0.0382(16) 0.0267(15) 0.0294(15) 0.0021(12) 0.0078(13) 0.0032(11)
C16 0.0396(16) 0.0283(15) 0.0317(15) 0.0018(12) 0.0114(13) 0.0011(12)
C17 0.0554(19) 0.0316(17) 0.0448(19) 0.0011(14) 0.0190(16) -0.0040(14)
C18 0.073(2) 0.0333(18) 0.052(2) 0.0096(15) 0.0308(19) -0.0034(15)
C19 0.095(3) 0.040(2) 0.042(2) 0.0110(16) 0.037(2) 0.0015(18)
C20 0.077(2) 0.0386(19) 0.0323(17) -0.0008(14) 0.0184(17) 0.0021(16)
C21 0.0477(17) 0.0275(16) 0.0324(16) 0.0049(12) 0.0141(14) 0.0028(12)
C22 0.104(4) 0.104(4) 0.101(4) 0.017(3) 0.070(3) 0.032(3)
C23 0.060(2) 0.052(2) 0.074(3) 0.0088(19) 0.030(2) 0.0165(17)
C24 0.0487(19) 0.0336(18) 0.056(2) 0.0079(15) 0.0169(16) 0.0100(13)
C25 0.051(2) 0.047(2) 0.075(3) 0.0219(19) 0.0181(19) 0.0070(16)
C26 0.057(2) 0.046(2) 0.093(3) 0.026(2) 0.009(2) 0.0108(17)
C27 0.076(3) 0.071(3) 0.154(5) 0.057(3) 0.003(3) 0.013(2)
C28 0.093(3) 0.070(3) 0.047(2) 0.003(2) -0.011(2) 0.005(2)
C29 0.054(2) 0.043(2) 0.051(2) -0.0008(16) 0.0051(17) 0.0013(15)
C30 0.0358(16) 0.0318(17) 0.0457(18) 0.0031(14) 0.0099(14) 0.0022(12)
C32 0.047(2) 0.045(2) 0.078(3) 0.0019(18) 0.0215(19) -0.0088(15)
C33 0.070(3) 0.053(2) 0.123(4) 0.012(2) 0.039(3) -0.0149(19)
C34 0.0438(17) 0.0321(17) 0.0429(18) 0.0051(13) 0.0182(14) 0.0019(13)
C35 0.0405(16) 0.0303(16) 0.0342(16) 0.0054(12) 0.0117(13) 0.0010(12)
C36 0.0392(16) 0.0285(16) 0.0282(14) -0.0001(12) 0.0136(12) 0.0016(12)
C37 0.0445(17) 0.0299(16) 0.0325(16) -0.0012(12) 0.0163(13) -0.0056(12)
C38 0.055(2) 0.0382(19) 0.057(2) 0.0059(16) 0.0154(17) -0.0103(15)
C39 0.066(2) 0.049(2) 0.069(2) 0.0054(19) 0.022(2) -0.0263(18)
C40 0.048(2) 0.074(3) 0.070(3) 0.002(2) 0.0146(19) -0.0229(19)
C41 0.0439(19) 0.053(2) 0.065(2) 0.0085(18) 0.0107(17) -0.0036(15)
C42 0.0423(17) 0.0348(17) 0.0337(16) -0.0012(13) 0.0122(14) -0.0062(13)
C43 0.0407(17) 0.0417(19) 0.054(2) 0.0088(15) 0.0126(15) -0.0037(14)
C44 0.060(2) 0.054(2) 0.063(2) -0.0026(18) 0.016(2) 0.0090(17)
C45 0.107(3) 0.049(2) 0.067(3) 0.0016(19) 0.041(2) 0.003(2)
C46 0.149(5) 0.061(3) 0.084(3) 0.004(2) 0.063(3) 0.011(3)

loop_
_atom_type_symbol
_atom_type_description
_atom_type_scat_dispersion_real
_atom_type_scat_dispersion_imag
_atom_type_scat_source
C C 0.0033 0.0016 'International Tables Vol C Tables 4.2.6.8 and 6.1.1.4'
H H 0.0000 0.0000 'International Tables Vol C Tables 4.2.6.8 and 6.1.1.4'
N N 0.0061 0.0033 'International Tables Vol C Tables 4.2.6.8 and 6.1.1.4'
O O 0.0106 0.0060 'International Tables Vol C Tables 4.2.6.8 and 6.1.1.4'
S S 0.1246 0.1234 'International Tables Vol C Tables 4.2.6.8 and 6.1.1.4'
Co Co 0.3494 0.9721 'International Tables Vol C Tables 4.2.6.8 and 6.1.1.4'

loop_
_geom_angle_atom_site_label_1
_geom_angle_atom_site_label_2
_geom_angle_atom_site_label_3
_geom_angle
O2 Co1 O1 99.72(9)
O2 Co1 N1 133.73(9)
O1 Co1 N1 94.56(8)
O2 Co1 N3 93.43(9)
O1 Co1 N3 121.76(9)
N1 Co1 N3 115.56(9)
C8 S1 C11 93.05(16)
C5 S2 C2 92.84(18)
C26 S3 C23 92.83(17)
C32 S4 C29 93.12(16)
C21 O1 Co1 127.77(17)
C42 O2 Co1 128.60(18)
C44 O3 H3A 109.5
C45 O4 H4C 109.5
C46 O5 H5A 109.5
C15 N1 C14 107.3(2)
C15 N1 Co1 122.36(18)
C14 N1 Co1 130.15(18)
C15 N2 C13 109.2(2)
C15 N2 H2A 125.4
C13 N2 H2A 125.4
C36 N3 C35 107.5(2)
C36 N3 Co1 122.35(18)
C35 N3 Co1 130.14(18)
C36 N4 C34 109.4(2)
C36 N4 H4A 125.3
C34 N4 H4A 125.3
C2 C1 H1A 109.5
C2 C1 H1B 109.5
H1A C1 H1B 109.5
C2 C1 H1C 109.5
H1A C1 H1C 109.5
H1B C1 H1C 109.5
C3 C2 C1 129.2(3)
C3 C2 S2 110.4(3)
C1 C2 S2 120.4(3)
C2 C3 C4 112.8(3)
C2 C3 C13 123.4(3)
C4 C3 C13 123.8(3)
C5 C4 C3 114.2(4)
C5 C4 H4B 122.9
C3 C4 H4B 122.9
C4 C5 C6 129.4(4)
C4 C5 S2 109.8(3)
C6 C5 S2 120.8(3)
C5 C6 H6A 109.5
C5 C6 H6B 109.5
H6A C6 H6B 109.5
C5 C6 H6C 109.5
H6A C6 H6C 109.5
H6B C6 H6C 109.5
C8 C7 H7A 109.5
C8 C7 H7B 109.5
H7A C7 H7B 109.5
C8 C7 H7C 109.5
H7A C7 H7C 109.5
H7B C7 H7C 109.5
C9 C8 C7 129.7(3)
C9 C8 S1 110.1(3)
C7 C8 S1 120.1(2)
C8 C9 C10 112.7(3)
C8 C9 C14 124.9(3)
C10 C9 C14 122.4(3)
C11 C10 C9 114.8(3)
C11 C10 H10A 122.6
C9 C10 H10A 122.6
C10 C11 C12 128.7(4)
C10 C11 S1 109.3(3)
C12 C11 S1 121.9(3)
C11 C12 H12A 109.5
C11 C12 H12B 109.5
H12A C12 H12B 109.5
C11 C12 H12C 109.5
H12A C12 H12C 109.5
H12B C12 H12C 109.5
C14 C13 N2 105.9(2)
C14 C13 C3 133.2(3)
N2 C13 C3 120.8(2)
C13 C14 N1 108.8(2)
C13 C14 C9 130.8(3)
N1 C14 C9 120.4(2)
N1 C15 N2 108.7(2)
N1 C15 C16 127.7(2)
N2 C15 C16 123.5(2)
C21 C16 C17 118.0(3)
C21 C16 C15 123.4(2)
C17 C16 C15 118.6(3)
C18 C17 C16 122.4(3)
C18 C17 H17A 118.8
C16 C17 H17A 118.8
C17 C18 C19 118.9(3)
C17 C18 H18A 120.6
C19 C18 H18A 120.6
C20 C19 C18 120.7(3)
C20 C19 H19A 119.6
C18 C19 H19A 119.6
C19 C20 C21 121.4(3)
C19 C20 H20A 119.3
C21 C20 H20A 119.3
O1 C21 C16 124.0(2)
O1 C21 C20 117.5(3)
C16 C21 C20 118.5(3)
C23 C22 H22A 109.5
C23 C22 H22B 109.5
H22A C22 H22B 109.5
C23 C22 H22C 109.5
H22A C22 H22C 109.5
H22B C22 H22C 109.5
C24 C23 C22 128.5(3)
C24 C23 S3 110.8(3)
C22 C23 S3 120.7(3)
C23 C24 C25 111.9(3)
C23 C24 C34 124.4(3)
C25 C24 C34 123.7(3)
C26 C25 C24 113.8(3)
C26 C25 H25A 123.1
C24 C25 H25A 123.1
C25 C26 C27 126.8(4)
C25 C26 S3 110.6(3)
C27 C26 S3 122.5(3)
C26 C27 H27A 109.5
C26 C27 H27B 109.5
H27A C27 H27B 109.5
C26 C27 H27C 109.5
H27A C27 H27C 109.5
H27B C27 H27C 109.5
C29 C28 H29A 109.5
C29 C28 H29B 109.5
H29A C28 H29B 109.5
C29 C28 H29C 109.5
H29A C28 H29C 109.5
H29B C28 H29C 109.5
C30 C29 C28 129.0(3)
C30 C29 S4 110.5(2)
C28 C29 S4 120.5(3)
C29 C30 C43 112.3(3)
C29 C30 C35 124.1(3)
C43 C30 C35 123.6(3)
C43 C32 C33 127.8(4)
C43 C32 S4 110.2(3)
C33 C32 S4 122.0(3)
C32 C33 H33A 109.5
C32 C33 H33B 109.5
H33A C33 H33B 109.5
C32 C33 H33C 109.5
H33A C33 H33C 109.5
H33B C33 H33C 109.5
C35 C34 N4 106.0(3)
C35 C34 C24 133.2(3)
N4 C34 C24 120.8(3)
C34 C35 N3 108.5(2)
C34 C35 C30 129.9(3)
N3 C35 C30 121.6(2)
N3 C36 N4 108.6(2)
N3 C36 C37 127.8(2)
N4 C36 C37 123.7(2)
C38 C37 C42 118.1(3)
C38 C37 C36 119.5(3)
C42 C37 C36 122.4(2)
C39 C38 C37 122.4(3)
C39 C38 H38A 118.8
C37 C38 H38A 118.8
C38 C39 C40 118.8(3)
C38 C39 H39A 120.6
C40 C39 H39A 120.6
C41 C40 C39 120.4(3)
C41 C40 H40A 119.8
C39 C40 H40A 119.8
C40 C41 C42 122.2(3)
C40 C41 H41A 118.9
C42 C41 H41A 118.9
O2 C42 C41 118.1(3)
O2 C42 C37 123.7(3)
C41 C42 C37 118.2(3)
C32 C43 C30 113.9(3)
C32 C43 H31A 123.1
C30 C43 H31A 123.1
O3 C44 H44A 109.1
O3 C44 H44B 109.9
H44A C44 H44B 109.5
O3 C44 H44C 109.3
H44A C44 H44C 109.5
H44B C44 H44C 109.5
O4 C45 H45A 109.2
O4 C45 H45B 109.8
H45A C45 H45B 109.5
O4 C45 H45C 109.4
H45A C45 H45C 109.5
H45B C45 H45C 109.5
O5 C46 H46D 109.5
O5 C46 H46C 109.5
H46D C46 H46C 109.5
O5 C46 H46A 109.5
H46D C46 H46A 109.5
H46C C46 H46A 109.5

loop_
_geom_bond_atom_site_label_1
_geom_bond_atom_site_label_2
_geom_bond_distance
Co1 O2 1.908(2)
Co1 O1 1.9283(19)
Co1 N1 1.968(2)
Co1 N3 1.983(2)
S1 C8 1.726(3)
S1 C11 1.726(4)
S2 C5 1.718(5)
S2 C2 1.722(3)
S3 C26 1.695(4)
S3 C23 1.715(3)
S4 C32 1.708(4)
S4 C29 1.720(3)
O1 C21 1.334(3)
O2 C42 1.329(3)
O3 C44 1.415(4)
O3 H3A 0.8200
O4 C45 1.398(4)
O4 H4C 0.8200
O5 C46 1.399(4)
O5 H5A 0.8200
N1 C15 1.339(3)
N1 C14 1.385(3)
N2 C15 1.346(3)
N2 C13 1.378(3)
N2 H2A 0.8600
N3 C36 1.341(3)
N3 C35 1.389(4)
N4 C36 1.350(3)
N4 C34 1.375(4)
N4 H4A 0.8600
C1 C2 1.501(5)
C1 H1A 0.9600
C1 H1B 0.9600
C1 H1C 0.9600
C2 C3 1.351(5)
C3 C4 1.416(5)
C3 C13 1.466(4)
C4 C5 1.351(5)
C4 H4B 0.9300
C5 C6 1.508(5)
C6 H6A 0.9600
C6 H6B 0.9600
C6 H6C 0.9600
C7 C8 1.488(5)
C7 H7A 0.9600
C7 H7B 0.9600
C7 H7C 0.9600
C8 C9 1.353(4)
C9 C10 1.419(4)
C9 C14 1.472(4)
C10 C11 1.345(4)
C10 H10A 0.9300
C11 C12 1.498(5)
C12 H12A 0.9600
C12 H12B 0.9600
C12 H12C 0.9600
C13 C14 1.358(4)
C15 C16 1.449(4)
C16 C21 1.402(4)
C16 C17 1.405(4)
C17 C18 1.364(4)
C17 H17A 0.9300
C18 C19 1.378(5)
C18 H18A 0.9300
C19 C20 1.362(4)
C19 H19A 0.9300
C20 C21 1.404(4)
C20 H20A 0.9300
C22 C23 1.505(5)
C22 H22A 0.9600
C22 H22B 0.9600
C22 H22C 0.9600
C23 C24 1.354(5)
C24 C25 1.421(4)
C24 C34 1.460(4)
C25 C26 1.347(5)
C25 H25A 0.9300
C26 C27 1.506(5)
C27 H27A 0.9600
C27 H27B 0.9600
C27 H27C 0.9600
C28 C29 1.490(5)
C28 H29A 0.9600
C28 H29B 0.9600
C28 H29C 0.9600
C29 C30 1.358(4)
C30 C43 1.428(4)
C30 C35 1.460(4)
C32 C43 1.351(4)
C32 C33 1.503(5)
C33 H33A 0.9600
C33 H33B 0.9600
C33 H33C 0.9600
C34 C35 1.364(4)
C36 C37 1.444(4)
C37 C38 1.407(4)
C37 C42 1.410(4)
C38 C39 1.361(5)
C38 H38A 0.9300
C39 C40 1.388(5)
C39 H39A 0.9300
C40 C41 1.357(4)
C40 H40A 0.9300
C41 C42 1.393(4)
C41 H41A 0.9300
C43 H31A 0.9300
C44 H44A 0.9599
C44 H44B 0.9598
C44 H44C 0.9599
C45 H45A 0.9599
C45 H45B 0.9600
C45 H45C 0.9601
C46 H46D 0.9600
C46 H46C 0.9600
C46 H46A 0.9600

loop_
_geom_hbond_atom_site_label_D
_geom_hbond_atom_site_label_H
_geom_hbond_atom_site_label_A
_geom_hbond_distance_DH
_geom_hbond_distance_HA
_geom_hbond_distance_DA
_geom_hbond_angle_DHA
_geom_hbond_site_symmetry_A
O3 H3A O2 0.82 1.90 2.717(3) 178.3 .
O4 H4C O1 0.82 1.86 2.674(3) 177.4 .
N4 H4A O5 0.86 2.02 2.872(3) 171.3 .
N2 H2A O3 0.86 1.99 2.792(3) 155.1 3_666
O5 H5A O4 0.82 1.87 2.685(4) 169.5 4_566

loop_
_geom_torsion_atom_site_label_1
_geom_torsion_atom_site_label_2
_geom_torsion_atom_site_label_3
_geom_torsion_atom_site_label_4
_geom_torsion
O2 Co1 O1 C21 140.7(2)
N1 Co1 O1 C21 4.8(2)
N3 Co1 O1 C21 -119.1(2)
O1 Co1 O2 C42 137.4(2)
N1 Co1 O2 C42 -116.7(2)
N3 Co1 O2 C42 14.3(2)
O2 Co1 N1 C15 -110.8(2)
O1 Co1 N1 C15 -2.7(2)
N3 Co1 N1 C15 125.8(2)
O2 Co1 N1 C14 74.6(3)
O1 Co1 N1 C14 -177.3(2)
N3 Co1 N1 C14 -48.7(3)
O2 Co1 N3 C36 -6.9(2)
O1 Co1 N3 C36 -110.6(2)
N1 Co1 N3 C36 135.9(2)
O2 Co1 N3 C35 171.4(2)
O1 Co1 N3 C35 67.7(3)
N1 Co1 N3 C35 -45.8(3)
C5 S2 C2 C3 -0.6(3)
C5 S2 C2 C1 -178.8(3)
C1 C2 C3 C4 178.6(3)
S2 C2 C3 C4 0.5(4)
C1 C2 C3 C13 -3.6(5)
S2 C2 C3 C13 178.3(2)
C2 C3 C4 C5 -0.2(4)
C13 C3 C4 C5 -178.0(3)
C3 C4 C5 C6 177.3(4)
C3 C4 C5 S2 -0.3(4)
C2 S2 C5 C4 0.5(3)
C2 S2 C5 C6 -177.3(3)
C11 S1 C8 C9 0.8(3)
C11 S1 C8 C7 -177.5(3)
C7 C8 C9 C10 177.0(3)
S1 C8 C9 C10 -1.1(3)
C7 C8 C9 C14 -1.0(5)
S1 C8 C9 C14 -179.2(2)
C8 C9 C10 C11 1.1(4)
C14 C9 C10 C11 179.1(3)
C9 C10 C11 C12 178.3(3)
C9 C10 C11 S1 -0.4(4)
C8 S1 C11 C10 -0.2(3)
C8 S1 C11 C12 -179.0(3)
C15 N2 C13 C14 0.8(3)
C15 N2 C13 C3 -179.0(3)
C2 C3 C13 C14 124.9(4)
C4 C3 C13 C14 -57.5(5)
C2 C3 C13 N2 -55.3(4)
C4 C3 C13 N2 122.3(3)
N2 C13 C14 N1 -1.5(3)
C3 C13 C14 N1 178.3(3)
N2 C13 C14 C9 -179.4(3)
C3 C13 C14 C9 0.4(6)
C15 N1 C14 C13 1.6(3)
Co1 N1 C14 C13 176.81(19)
C15 N1 C14 C9 179.8(2)
Co1 N1 C14 C9 -5.1(4)
C8 C9 C14 C13 -46.7(5)
C10 C9 C14 C13 135.5(3)
C8 C9 C14 N1 135.7(3)
C10 C9 C14 N1 -42.1(4)
C14 N1 C15 N2 -1.1(3)
Co1 N1 C15 N2 -176.75(18)
C14 N1 C15 C16 175.3(3)
Co1 N1 C15 C16 -0.3(4)
C13 N2 C15 N1 0.2(3)
C13 N2 C15 C16 -176.4(3)
N1 C15 C16 C21 2.9(4)
N2 C15 C16 C21 178.8(3)
N1 C15 C16 C17 -174.4(3)
N2 C15 C16 C17 1.6(4)
C21 C16 C17 C18 1.8(4)
C15 C16 C17 C18 179.1(3)
C16 C17 C18 C19 0.4(5)
C17 C18 C19 C20 -0.3(5)
C18 C19 C20 C21 -2.0(5)
Co1 O1 C21 C16 -3.8(4)
Co1 O1 C21 C20 176.7(2)
C17 C16 C21 O1 176.5(3)
C15 C16 C21 O1 -0.7(4)
C17 C16 C21 C20 -4.0(4)
C15 C16 C21 C20 178.8(3)
C19 C20 C21 O1 -176.2(3)
C19 C20 C21 C16 4.2(5)
C26 S3 C23 C24 0.3(3)
C26 S3 C23 C22 -177.9(4)
C22 C23 C24 C25 177.9(4)
S3 C23 C24 C25 -0.2(4)
C22 C23 C24 C34 -1.6(6)
S3 C23 C24 C34 -179.7(3)
C23 C24 C25 C26 -0.1(5)
C34 C24 C25 C26 179.4(3)
C24 C25 C26 C27 -178.9(4)
C24 C25 C26 S3 0.3(5)
C23 S3 C26 C25 -0.4(4)
C23 S3 C26 C27 178.8(4)
C32 S4 C29 C30 0.3(3)
C32 S4 C29 C28 -178.9(3)
C28 C29 C30 C43 179.0(4)
S4 C29 C30 C43 -0.2(4)
C28 C29 C30 C35 -0.5(6)
S4 C29 C30 C35 -179.6(2)
C29 S4 C32 C43 -0.4(3)
C29 S4 C32 C33 180.0(3)
C36 N4 C34 C35 1.3(3)
C36 N4 C34 C24 -177.4(3)
C23 C24 C34 C35 -49.5(6)
C25 C24 C34 C35 131.1(4)
C23 C24 C34 N4 128.8(4)
C25 C24 C34 N4 -50.6(5)
N4 C34 C35 N3 -1.6(3)
C24 C34 C35 N3 176.9(3)
N4 C34 C35 C30 177.0(3)
C24 C34 C35 C30 -4.6(6)
C36 N3 C35 C34 1.3(3)
Co1 N3 C35 C34 -177.21(19)
C36 N3 C35 C30 -177.4(3)
Co1 N3 C35 C30 4.1(4)
C29 C30 C35 C34 -48.6(5)
C43 C30 C35 C34 132.0(3)
C29 C30 C35 N3 129.8(3)
C43 C30 C35 N3 -49.6(4)
C35 N3 C36 N4 -0.5(3)
Co1 N3 C36 N4 178.16(17)
C35 N3 C36 C37 179.2(3)
Co1 N3 C36 C37 -2.2(4)
C34 N4 C36 N3 -0.5(3)
C34 N4 C36 C37 179.8(3)
N3 C36 C37 C38 -172.7(3)
N4 C36 C37 C38 6.9(4)
N3 C36 C37 C42 8.5(4)
N4 C36 C37 C42 -172.0(3)
C42 C37 C38 C39 1.7(5)
C36 C37 C38 C39 -177.2(3)
C37 C38 C39 C40 -1.8(6)
C38 C39 C40 C41 1.3(6)
C39 C40 C41 C42 -0.8(6)
Co1 O2 C42 C41 169.0(2)
Co1 O2 C42 C37 -12.3(4)
C40 C41 C42 O2 179.4(3)
C40 C41 C42 C37 0.7(5)
C38 C37 C42 O2 -179.8(3)
C36 C37 C42 O2 -1.0(4)
C38 C37 C42 C41 -1.1(4)
C36 C37 C42 C41 177.7(3)
C33 C32 C43 C30 180.0(3)
S4 C32 C43 C30 0.4(4)
C29 C30 C43 C32 -0.2(4)
C35 C30 C43 C32 179.3(3)
